data_2015017
loop_
_publ_author_name
'V\'azquez, Jaime'
'Bern\`es, Sylvain'
'Mel\'endez, Ruth'
'Portillo, Roberto'
'Guti\'errez, Ren\'e'

_publ_section_title
;Conformational change induced by hydration:
 <i>trans</i>-dichlorobis[(1<i>R</i>,2<i>R</i>,3<i>R</i>,5<i>S</i>)-(--)-isopinocampheylamine]palladium(II)
 and
 <i>trans</i>-dichlorobis[(1<i>S</i>,2<i>S</i>,3<i>S</i>,5<i>R</i>)-(+)-isopinocampheylamine]palladium(II)
 hemihydrate
;
_journal_coeditor_code GZ1007
_journal_issue 9
_journal_name_full 'Acta Crystallographica Section C'
_journal_page_first m424
_journal_page_last m427
_journal_paper_doi 10.1107/S0108270105024315
_journal_volume 61
_journal_year 2005
_chemical_formula_iupac '[Pd Cl2 (C10 H19 N1)2], 0.5H2 O'
_chemical_formula_moiety 'C20 H38 Cl2 N2 Pd, 0.5H2 O'
_chemical_formula_sum 'C20 H39 Cl2 N2 O0.5 Pd'
_chemical_formula_weight 492.83
_chemical_name_common
;
trans-dichlorobis[(1S,2S,3S,5R)-(+)-isopinocampheylamine]palladium(II)
hemihydrate
;
_chemical_name_systematic
;
trans-dichlorobis[(1S,2S,3S,5R)-(+)-2,6,6-trimethylbicyclo[3.1.1]heptan-3-
amino]palladium(II) hemihydrate
;
_space_group_IT_number 23
_symmetry_cell_setting orthorhombic
_symmetry_space_group_name_Hall 'I 2 2'
_symmetry_space_group_name_H-M 'I 2 2 2'
_atom_sites_solution_hydrogens 'See text'
_atom_sites_solution_primary direct
_atom_sites_solution_secondary difmap
_audit_creation_method SHELXTL-Plus
_cell_angle_alpha 90.00
_cell_angle_beta 90.00
_cell_angle_gamma 90.00
_cell_formula_units_Z 4
_cell_length_a 6.6873(8)
_cell_length_b 13.427(2)
_cell_length_c 28.159(4)
_cell_measurement_reflns_used 68
_cell_measurement_temperature 296(2)
_cell_measurement_theta_max 12.48
_cell_measurement_theta_min 4.18
_cell_volume 2528.4(6)
_computing_cell_refinement XSCANS
_computing_data_collection 'XSCANS (Siemens, 1996)'
_computing_data_reduction XSCANS
_computing_molecular_graphics SHELXTL-Plus
_computing_publication_material SHELXTL-Plus
_computing_structure_refinement SHELXTL-Plus
_computing_structure_solution 'SHELXTL-Plus (Sheldrick, 1998)'
_diffrn_ambient_temperature 296(2)
_diffrn_measured_fraction_theta_full 0.995
_diffrn_measured_fraction_theta_max 0.995
_diffrn_measurement_device_type 'Bruker P4'
_diffrn_measurement_method '\w scans'
_diffrn_radiation_monochromator graphite
_diffrn_radiation_type MoK\a
_diffrn_radiation_wavelength 0.71073
_diffrn_reflns_av_R_equivalents 0.0287
_diffrn_reflns_av_sigmaI/netI 0.0361
_diffrn_reflns_limit_h_max 1
_diffrn_reflns_limit_h_min -8
_diffrn_reflns_limit_k_max 17
_diffrn_reflns_limit_k_min -1
_diffrn_reflns_limit_l_max 36
_diffrn_reflns_limit_l_min -1
_diffrn_reflns_number 2145
_diffrn_reflns_theta_full 27.48
_diffrn_reflns_theta_max 27.48
_diffrn_reflns_theta_min 2.65
_diffrn_standards_decay_% 1
_diffrn_standards_interval_count 97
_diffrn_standards_number 3
_exptl_absorpt_coefficient_mu 0.953
_exptl_absorpt_correction_T_max 0.842
_exptl_absorpt_correction_T_min 0.735
_exptl_absorpt_correction_type psi-scan
_exptl_absorpt_process_details '(XSCANS; Siemens, 1996)'
_exptl_crystal_colour yellow
_exptl_crystal_density_diffrn 1.295
_exptl_crystal_density_method 'not measured'
_exptl_crystal_description needle
_exptl_crystal_F_000 1028
_exptl_crystal_size_max 0.60
_exptl_crystal_size_mid 0.18
_exptl_crystal_size_min 0.18
_refine_diff_density_max 0.882
_refine_diff_density_min -0.671
_refine_ls_abs_structure_details 'Flack (1983), 349 Friedel pairs'
_refine_ls_abs_structure_Flack 0.00(7)
_refine_ls_extinction_method none
_refine_ls_goodness_of_fit_ref 1.105
_refine_ls_hydrogen_treatment constr
_refine_ls_matrix_type full
_refine_ls_number_parameters 121
_refine_ls_number_reflns 2029
_refine_ls_number_restraints 0
_refine_ls_restrained_S_all 1.105
_refine_ls_R_factor_all 0.0492
_refine_ls_R_factor_gt 0.0404
_refine_ls_shift/su_max 0.001
_refine_ls_shift/su_mean 0.000
_refine_ls_structure_factor_coef Fsqd
_refine_ls_weighting_details 'calc w=1/[\s^2^(Fo^2^)+(0.0664P)^2^+1.4484P] where P=(Fo^2^+2Fc^2^)/3'
_refine_ls_weighting_scheme calc
_refine_ls_wR_factor_gt 0.1055
_refine_ls_wR_factor_ref 0.1142
_reflns_number_gt 1750
_reflns_number_total 2029
_reflns_threshold_expression I>2\s(I)
_cod_data_source_file gz1007.cif
_cod_data_source_block II
_cod_depositor_comments
;
The following automatic conversions were performed:
'_symmetry_cell_setting' value 'Orthorhombic' changed to 'orthorhombic'
according to '/home/saulius/struct/CIF-dictionaries/cif_core.dic'
dictionary named 'cif_core.dic' version 2.4.1 from 2010-06-29.

Automatic conversion script
Id: cif_fix_enum 1527 2010-12-29 10:47:43Z saulius 

The following automatic conversions were performed:

'_symmetry_cell_setting' value 'Orthorhombic' changed to
'orthorhombic' according to
/home/saulius/struct/CIF-dictionaries/cif_core.dic dictionary named
'cif_core.dic' version 2.4.1 from 2010-06-29.

Automatic conversion script
Id: cif_fix_values 1715 2011-07-08 13:25:40Z adriana 
;
_cod_original_formula_sum 'C20 H39 Cl2 N2 O0.50 Pd'
_cod_database_code 2015017
_cod_database_fobs_code 2015017

loop_
_symmetry_equiv_pos_as_xyz
'x, y, z'
'-x, -y, z'
'-x, y, -z'
'x, -y, -z'
'x+1/2, y+1/2, z+1/2'
'-x+1/2, -y+1/2, z+1/2'
'-x+1/2, y+1/2, -z+1/2'
'x+1/2, -y+1/2, -z+1/2'

loop_
_atom_site_label
_atom_site_fract_x
_atom_site_fract_y
_atom_site_fract_z
_atom_site_U_iso_or_equiv
_atom_site_adp_type
_atom_site_calc_flag
_atom_site_refinement_flags
_atom_site_occupancy
_atom_site_disorder_assembly
_atom_site_disorder_group
_atom_site_type_symbol
Pd1 0.5000 0.87289(4) 0.5000 0.04686(18) Uani d S 1 . . Pd
Cl1 0.77115(18) 0.8743(3) 0.44952(5) 0.0625(4) Uani d . 1 . . Cl
N1 0.2963(6) 0.8762(7) 0.44519(14) 0.0549(10) Uani d . 1 . . N
H1A 0.1785 0.8550 0.4568 0.066 Uiso calc R 1 . . H
H1B 0.2798 0.9404 0.4368 0.066 Uiso calc R 1 . . H
C1 0.1271(12) 0.7458(5) 0.3352(2) 0.0640(18) Uani d . 1 . . C
H1C 0.0401 0.7566 0.3077 0.077 Uiso calc R 1 . . H
C2 0.1799(9) 0.8404(4) 0.36188(18) 0.0528(13) Uani d . 1 . . C
H2A 0.0585 0.8623 0.3784 0.063 Uiso calc R 1 . . H
C3 0.3373(9) 0.8177(4) 0.40026(17) 0.0508(12) Uani d . 1 . . C
H3A 0.4667 0.8403 0.3880 0.061 Uiso calc R 1 . . H
C4 0.3597(14) 0.7070(5) 0.4127(3) 0.080(2) Uani d . 1 . . C
H4A 0.5008 0.6910 0.4151 0.096 Uiso calc R 1 . . H
H4B 0.2996 0.6950 0.4436 0.096 Uiso calc R 1 . . H
C5 0.2633(13) 0.6382(5) 0.3765(3) 0.0769(19) Uani d . 1 . . C
H5A 0.2840 0.5669 0.3822 0.092 Uiso calc R 1 . . H
C6 0.3070(12) 0.6732(5) 0.3254(3) 0.0727(19) Uani d . 1 . . C
C7 0.2475(14) 0.9266(5) 0.3304(2) 0.079(2) Uani d . 1 . . C
H7A 0.1485 0.9388 0.3065 0.118 Uiso calc R 1 . . H
H7B 0.3724 0.9100 0.3156 0.118 Uiso calc R 1 . . H
H7C 0.2642 0.9853 0.3495 0.118 Uiso calc R 1 . . H
C8 0.0487(13) 0.6691(6) 0.3701(3) 0.086(2) Uani d . 1 . . C
H8A -0.0123 0.6973 0.3984 0.104 Uiso calc R 1 . . H
H8B -0.0359 0.6185 0.3560 0.104 Uiso calc R 1 . . H
C9 0.5140(13) 0.7108(7) 0.3128(3) 0.100(3) Uani d . 1 . . C
H9A 0.6029 0.6552 0.3090 0.150 Uiso calc R 1 . . H
H9B 0.5625 0.7532 0.3377 0.150 Uiso calc R 1 . . H
H9C 0.5078 0.7477 0.2836 0.150 Uiso calc R 1 . . H
C10 0.2471(16) 0.5942(6) 0.2874(3) 0.113(3) Uani d . 1 . . C
H10A 0.3377 0.5388 0.2890 0.169 Uiso calc R 1 . . H
H10B 0.2534 0.6236 0.2564 0.169 Uiso calc R 1 . . H
H10C 0.1134 0.5714 0.2935 0.169 Uiso calc R 1 . . H
O1 0.359(6) 0.5000 0.5000 0.111(10) Uiso d SP 0.25 . . O
H1 0.4009 0.5441 0.5192 0.167 Uiso d PR 0.25 . . H
O2 0.119(9) 0.5000 0.5000 0.19(2) Uiso d SP 0.25 . . O
H2 0.1961 0.4587 0.5136 0.281 Uiso d PR 0.25 . . H

loop_
_atom_site_aniso_label
_atom_site_aniso_U_11
_atom_site_aniso_U_22
_atom_site_aniso_U_33
_atom_site_aniso_U_12
_atom_site_aniso_U_13
_atom_site_aniso_U_23
Pd1 0.0350(2) 0.0722(3) 0.0334(2) 0.000 0.0023(2) 0.000
Cl1 0.0397(6) 0.1029(10) 0.0450(5) 0.0052(11) 0.0080(5) -0.0023(10)
N1 0.0393(19) 0.086(3) 0.0396(18) 0.006(4) -0.0045(17) -0.006(3)
C1 0.053(4) 0.085(4) 0.054(3) 0.005(3) -0.009(3) -0.014(3)
C2 0.048(3) 0.072(3) 0.039(2) 0.007(3) -0.005(2) -0.002(2)
C3 0.044(3) 0.069(3) 0.039(2) 0.007(3) -0.003(2) -0.002(2)
C4 0.099(6) 0.070(4) 0.072(4) 0.012(4) -0.020(4) 0.004(3)
C5 0.087(5) 0.060(4) 0.083(4) -0.005(4) -0.009(4) -0.002(3)
C6 0.067(4) 0.077(4) 0.075(4) 0.009(4) -0.008(4) -0.026(3)
C7 0.103(6) 0.075(4) 0.058(3) 0.006(4) -0.007(4) 0.009(3)
C8 0.085(6) 0.083(4) 0.091(5) -0.024(4) 0.007(5) -0.011(4)
C9 0.078(5) 0.120(6) 0.102(5) 0.016(7) 0.027(6) -0.035(5)
C10 0.116(7) 0.112(6) 0.111(6) 0.010(6) -0.021(6) -0.062(5)

loop_
_atom_type_symbol
_atom_type_description
_atom_type_scat_dispersion_real
_atom_type_scat_dispersion_imag
_atom_type_scat_source
C C 0.0033 0.0016 'International Tables Vol C Tables 4.2.6.8 and 6.1.1.4'
H H 0.0000 0.0000 'International Tables Vol C Tables 4.2.6.8 and 6.1.1.4'
N N 0.0061 0.0033 'International Tables Vol C Tables 4.2.6.8 and 6.1.1.4'
O O 0.0106 0.0060 'International Tables Vol C Tables 4.2.6.8 and 6.1.1.4'
Cl Cl 0.1484 0.1585 'International Tables Vol C Tables 4.2.6.8 and 6.1.1.4'
Pd Pd -0.9988 1.0072 'International Tables Vol C Tables 4.2.6.8 and 6.1.1.4'

loop_
_geom_angle_atom_site_label_1
_geom_angle_atom_site_label_2
_geom_angle_atom_site_label_3
_geom_angle_site_symmetry_1
_geom_angle_site_symmetry_3
_geom_angle
_geom_angle_publ_flag
N1 Pd1 N1 3_656 . 177.5(5) y
N1 Pd1 Cl1 3_656 . 86.66(12) y
N1 Pd1 Cl1 . . 93.32(13) y
N1 Pd1 Cl1 3_656 3_656 93.32(13) n
N1 Pd1 Cl1 . 3_656 86.66(12) n
Cl1 Pd1 Cl1 . 3_656 179.04(16) y
N1 Pd1 Pd1 3_656 2_675 88.8(3) n
N1 Pd1 Pd1 . 2_675 88.8(3) n
Cl1 Pd1 Pd1 . 2_675 89.52(8) n
Cl1 Pd1 Pd1 3_656 2_675 89.52(8) n
N1 Pd1 Pd1 3_656 2_665 91.2(3) n
N1 Pd1 Pd1 . 2_665 91.2(3) n
Cl1 Pd1 Pd1 . 2_665 90.48(8) n
Cl1 Pd1 Pd1 3_656 2_665 90.48(8) n
Pd1 Pd1 Pd1 2_675 2_665 180.0 n
C3 N1 Pd1 . . 119.7(4) y
C3 N1 H1A . . 107.4 n
Pd1 N1 H1A . . 107.4 n
C3 N1 H1B . . 107.4 n
Pd1 N1 H1B . . 107.4 n
H1A N1 H1B . . 106.9 n
C2 C1 C8 . . 109.2(6) n
C2 C1 C6 . . 115.3(6) n
C8 C1 C6 . . 87.5(6) n
C2 C1 H1C . . 114.0 n
C8 C1 H1C . . 114.0 n
C6 C1 H1C . . 114.0 n
C1 C2 C7 . . 114.7(5) n
C1 C2 C3 . . 110.0(5) n
C7 C2 C3 . . 110.8(5) n
C1 C2 H2A . . 107.0 n
C7 C2 H2A . . 107.0 n
C3 C2 H2A . . 107.0 n
N1 C3 C4 . . 109.2(5) n
N1 C3 C2 . . 111.1(4) n
C4 C3 C2 . . 114.8(5) n
N1 C3 H3A . . 107.1 n
C4 C3 H3A . . 107.1 n
C2 C3 H3A . . 107.1 n
C5 C4 C3 . . 113.2(6) n
C5 C4 H4A . . 108.9 n
C3 C4 H4A . . 108.9 n
C5 C4 H4B . . 108.9 n
C3 C4 H4B . . 108.9 n
H4A C4 H4B . . 107.8 n
C8 C5 C4 . . 108.5(7) n
C8 C5 C6 . . 89.2(6) n
C4 C5 C6 . . 111.1(6) n
C8 C5 H5A . . 115.1 n
C4 C5 H5A . . 115.1 n
C6 C5 H5A . . 115.1 n
C9 C6 C5 . . 119.6(7) n
C9 C6 C10 . . 107.4(7) n
C5 C6 C10 . . 112.6(7) n
C9 C6 C1 . . 122.3(6) n
C5 C6 C1 . . 83.1(6) n
C10 C6 C1 . . 110.2(7) n
C2 C7 H7A . . 109.5 n
C2 C7 H7B . . 109.5 n
H7A C7 H7B . . 109.5 n
C2 C7 H7C . . 109.5 n
H7A C7 H7C . . 109.5 n
H7B C7 H7C . . 109.5 n
C5 C8 C1 . . 86.2(6) n
C5 C8 H8A . . 114.3 n
C1 C8 H8A . . 114.3 n
C5 C8 H8B . . 114.3 n
C1 C8 H8B . . 114.3 n
H8A C8 H8B . . 111.4 n
C6 C9 H9A . . 109.5 n
C6 C9 H9B . . 109.5 n
H9A C9 H9B . . 109.5 n
C6 C9 H9C . . 109.5 n
H9A C9 H9C . . 109.5 n
H9B C9 H9C . . 109.5 n
C6 C10 H10A . . 109.5 n
C6 C10 H10B . . 109.5 n
H10A C10 H10B . . 109.5 n
C6 C10 H10C . . 109.5 n
H10A C10 H10C . . 109.5 n
H10B C10 H10C . . 109.5 n
H1 O1 H1 4_556 . 135.5 n
H1 O1 H2 4_556 . 66.1 n
H1 O1 H2 . . 113.3 n
O2 O2 H2 2_565 4_556 92.3 n
O2 O2 H2 2_565 . 127.6 n
H2 O2 H2 4_556 . 48.5 n

loop_
_geom_bond_atom_site_label_1
_geom_bond_atom_site_label_2
_geom_bond_site_symmetry_2
_geom_bond_distance
_geom_bond_publ_flag
Pd1 N1 3_656 2.059(4) n
Pd1 N1 . 2.059(4) y
Pd1 Cl1 . 2.3041(12) y
Pd1 Cl1 3_656 2.3041(12) n
Pd1 Pd1 2_675 3.4133(13) n
Pd1 Pd1 2_665 10.0135(19) n
N1 C3 . 1.514(7) y
N1 H1A . 0.9000 n
N1 H1B . 0.9000 n
C1 C2 . 1.516(8) n
C1 C8 . 1.517(11) n
C1 C6 . 1.573(10) n
C1 H1C . 0.9800 n
C2 C7 . 1.526(9) n
C2 C3 . 1.539(7) n
C2 H2A . 0.9800 n
C3 C4 . 1.535(9) n
C3 H3A . 0.9800 n
C4 C5 . 1.520(10) n
C4 H4A . 0.9700 n
C4 H4B . 0.9700 n
C5 C8 . 1.505(12) n
C5 C6 . 1.540(11) n
C5 H5A . 0.9800 n
C6 C9 . 1.516(11) n
C6 C10 . 1.561(9) n
C7 H7A . 0.9600 n
C7 H7B . 0.9600 n
C7 H7C . 0.9600 n
C8 H8A . 0.9700 n
C8 H8B . 0.9700 n
C9 H9A . 0.9600 n
C9 H9B . 0.9600 n
C9 H9C . 0.9600 n
C10 H10A . 0.9600 n
C10 H10B . 0.9600 n
C10 H10C . 0.9600 n
O1 H1 . 0.8500 n
O2 H2 . 0.8501 n

loop_
_geom_hbond_atom_site_label_D
_geom_hbond_atom_site_label_H
_geom_hbond_atom_site_label_A
_geom_hbond_site_symmetry_A
_geom_hbond_distance_DH
_geom_hbond_distance_HA
_geom_hbond_distance_DA
_geom_hbond_angle_DHA
_geom_hbond_publ_flag
N1 H1A Cl1 1_455 0.90 2.74 3.514(5) 144.3 yes
N1 H1B Cl1 2_675 0.90 2.54 3.382(7) 156.6 yes

loop_
_geom_torsion_atom_site_label_1
_geom_torsion_atom_site_label_2
_geom_torsion_atom_site_label_3
_geom_torsion_atom_site_label_4
_geom_torsion_site_symmetry_1
_geom_torsion
_geom_torsion_publ_flag
Cl1 Pd1 N1 C3 . 38.1(5) n
Cl1 Pd1 N1 C3 3_656 -142.8(6) n
Pd1 Pd1 N1 C3 2_675 127.6(5) n
Pd1 Pd1 N1 C3 2_665 -52.4(5) n
C8 C1 C2 C7 . -176.0(7) n
C6 C1 C2 C7 . 87.5(8) n
C8 C1 C2 C3 . 58.4(7) n
C6 C1 C2 C3 . -38.1(8) n
Pd1 N1 C3 C4 . 59.2(7) n
Pd1 N1 C3 C2 . -173.2(4) n
C1 C2 C3 N1 . -141.1(6) n
C7 C2 C3 N1 . 91.1(7) n
C1 C2 C3 C4 . -16.6(7) n
C7 C2 C3 C4 . -144.4(6) n
N1 C3 C4 C5 . 140.5(7) n
C2 C3 C4 C5 . 15.0(9) n
C3 C4 C5 C8 . -54.0(9) n
C3 C4 C5 C6 . 42.5(9) n
C8 C5 C6 C9 . 150.8(7) n
C4 C5 C6 C9 . 41.3(9) n
C8 C5 C6 C10 . -81.7(7) n
C4 C5 C6 C10 . 168.8(8) n
C8 C5 C6 C1 . 27.4(5) n
C4 C5 C6 C1 . -82.1(7) n
C2 C1 C6 C9 . -38.0(10) n
C8 C1 C6 C9 . -148.0(7) n
C2 C1 C6 C5 . 82.9(6) n
C8 C1 C6 C5 . -27.2(6) n
C2 C1 C6 C10 . -165.5(6) n
C8 C1 C6 C10 . 84.4(8) n
C4 C5 C8 C1 . 83.7(7) n
C6 C5 C8 C1 . -28.3(5) n
C2 C1 C8 C5 . -88.3(6) n
C6 C1 C8 C5 . 27.7(5) n
